data_4113447
loop_
_publ_author_name
'David A. Shultz'
'Kira E. Vostrikova'
'Scot H. Bodnar'
'Hyun-Joo Koo'
'Myung-Hwan Whangbo'
'Martin L. Kirk'
'Ezra C. Depperman'
'Jeff W. Kampf'

_publ_section_title
;
 Trends in Metal-Biradical Exchange Interaction for First-Row MII(Nitronyl
 Nitroxide-Semiquinone) Complexes
;
_journal_name_full 'Journal of the American Chemical Society'
_journal_page_first 1607
_journal_page_last 1617
_journal_paper_doi 10.1021/ja020715x
_journal_volume 125
_journal_year 2003
_chemical_formula_sum 'C56 H69 B N8 Ni O4'
_chemical_formula_weight 987.71
_chemical_name_systematic
;

  ?

;
_space_group_IT_number 2
_symmetry_cell_setting triclinic
_symmetry_space_group_name_Hall '-P 1'
_symmetry_space_group_name_H-M 'P -1'
_atom_sites_solution_hydrogens difmap
_atom_sites_solution_primary direct
_atom_sites_solution_secondary difmap
_audit_creation_method SHELXL-97
_cell_angle_alpha 96.8010(10)
_cell_angle_beta 107.5180(10)
_cell_angle_gamma 98.3350(10)
_cell_formula_units_Z 2
_cell_length_a 12.1536(9)
_cell_length_b 13.2557(10)
_cell_length_c 17.3931(12)
_cell_measurement_reflns_used 6458
_cell_measurement_temperature 108(2)
_cell_measurement_theta_max 26.39
_cell_measurement_theta_min 2.99
_cell_volume 2604.6(3)
_computing_cell_refinement 'Bruker SMART'
_computing_data_collection 'Bruker SMART'
_computing_data_reduction 'Bruker SHELXTL'
_computing_molecular_graphics 'Bruker SHELXTL'
_computing_publication_material 'Bruker SHELXTL'
_computing_structure_refinement 'Bruker SHELXTL'
_computing_structure_solution 'Bruker SHELXTL'
_diffrn_ambient_temperature 108(2)
_diffrn_measured_fraction_theta_full 0.989
_diffrn_measured_fraction_theta_max 0.989
_diffrn_measurement_device_type 'CCD area detector'
_diffrn_measurement_method 'phi and omega scans'
_diffrn_radiation_monochromator graphite
_diffrn_radiation_source 'sealed tube'
_diffrn_radiation_type MoK\a
_diffrn_radiation_wavelength 0.71073
_diffrn_reflns_av_R_equivalents 0.0261
_diffrn_reflns_av_sigmaI/netI 0.0378
_diffrn_reflns_limit_h_max 14
_diffrn_reflns_limit_h_min -15
_diffrn_reflns_limit_k_max 16
_diffrn_reflns_limit_k_min -16
_diffrn_reflns_limit_l_max 21
_diffrn_reflns_limit_l_min -21
_diffrn_reflns_number 27464
_diffrn_reflns_theta_full 26.39
_diffrn_reflns_theta_max 26.39
_diffrn_reflns_theta_min 1.58
_exptl_absorpt_coefficient_mu 0.426
_exptl_absorpt_correction_T_max 0.949
_exptl_absorpt_correction_T_min 0.762
_exptl_absorpt_correction_type multi-scan
_exptl_absorpt_process_details 'Blessing, Acta Cryst. (1995) A51 33-38.'
_exptl_crystal_colour red
_exptl_crystal_density_diffrn 1.259
_exptl_crystal_description block
_exptl_crystal_F_000 1052
_exptl_crystal_size_max 0.16
_exptl_crystal_size_mid 0.22
_exptl_crystal_size_min 0.38
_refine_diff_density_max 0.520
_refine_diff_density_min -0.305
_refine_diff_density_rms 0.045
_refine_ls_extinction_method none
_refine_ls_goodness_of_fit_ref 1.030
_refine_ls_hydrogen_treatment refall
_refine_ls_matrix_type full
_refine_ls_number_parameters 907
_refine_ls_number_reflns 10563
_refine_ls_number_restraints 0
_refine_ls_restrained_S_all 1.030
_refine_ls_R_factor_all 0.0459
_refine_ls_R_factor_gt 0.0322
_refine_ls_shift/su_max 0.003
_refine_ls_shift/su_mean 0.000
_refine_ls_structure_factor_coef Fsqd
_refine_ls_weighting_details 'calc w=1/[\s^2^(Fo^2^)+(0.0460P)^2^+0.0000P] where P=(Fo^2^+2Fc^2^)/3'
_refine_ls_weighting_scheme calc
_refine_ls_wR_factor_gt 0.0787
_refine_ls_wR_factor_ref 0.0818
_reflns_number_gt 8338
_reflns_number_total 10563
_reflns_threshold_expression >2sigma(I)
_cod_data_source_file ja020715x_6.cif
_cod_data_source_block kv29lt[NN-SQNiTpCum,Me]
_cod_database_code 4113447

loop_
_symmetry_equiv_pos_as_xyz
'x, y, z'
'-x, -y, -z'

loop_
_atom_site_label
_atom_site_type_symbol
_atom_site_fract_x
_atom_site_fract_y
_atom_site_fract_z
_atom_site_U_iso_or_equiv
_atom_site_adp_type
_atom_site_occupancy
_atom_site_symmetry_multiplicity
_atom_site_calc_flag
Ni1 Ni 0.267929(18) 0.681912(14) 0.405008(12) 0.01529(6) Uani 1 1 d
O1 O 0.34892(9) 0.81776(8) 0.38457(6) 0.0167(2) Uani 1 1 d
O2 O 0.25042(10) 0.64109(8) 0.28947(6) 0.0192(2) Uani 1 1 d
O3 O 0.38178(12) 0.92751(9) 0.04072(7) 0.0329(3) Uani 1 1 d
O4 O 0.38379(13) 0.58157(9) 0.05779(8) 0.0387(3) Uani 1 1 d
N1 N 0.39730(13) 0.83412(10) 0.02828(8) 0.0237(3) Uani 1 1 d
N2 N 0.39192(14) 0.66961(10) 0.03381(8) 0.0260(3) Uani 1 1 d
N3 N 0.18843(11) 0.75837(9) 0.47365(7) 0.0159(3) Uani 1 1 d
N4 N 0.20493(12) 0.73476(9) 0.55021(7) 0.0166(3) Uani 1 1 d
N5 N 0.17654(12) 0.54564(9) 0.42167(8) 0.0172(3) Uani 1 1 d
N6 N 0.18066(12) 0.54392(9) 0.50141(8) 0.0173(3) Uani 1 1 d
N7 N 0.40522(12) 0.66798(9) 0.49999(7) 0.0169(3) Uani 1 1 d
N8 N 0.38211(12) 0.64957(9) 0.57002(7) 0.0170(3) Uani 1 1 d
C1 C 0.35244(13) 0.81256(11) 0.31228(9) 0.0156(3) Uani 1 1 d
C2 C 0.40705(14) 0.89656(11) 0.28155(9) 0.0164(3) Uani 1 1 d
C3 C 0.40668(14) 0.87568(12) 0.20267(9) 0.0173(3) Uani 1 1 d
H3 H 0.4416(15) 0.9287(13) 0.1790(10) 0.020(4) Uiso 1 1 d
C4 C 0.35964(14) 0.77531(12) 0.15102(9) 0.0181(3) Uani 1 1 d
C5 C 0.30604(15) 0.69435(12) 0.17863(9) 0.0190(3) Uani 1 1 d
H5 H 0.2690(12) 0.6199(10) 0.1382(8) 0.013(3) Uiso 1 1 d
C6 C 0.29906(14) 0.71186(11) 0.25823(9) 0.0169(3) Uani 1 1 d
C7 C 0.46417(14) 1.00130(11) 0.33706(9) 0.0169(3) Uani 1 1 d
C8 C 0.51367(17) 1.07836(13) 0.29131(11) 0.0234(4) Uani 1 1 d
H8A H 0.5748(16) 1.0545(13) 0.2719(11) 0.023(5) Uiso 1 1 d
H8B H 0.5507(16) 1.1436(14) 0.3287(11) 0.030(5) Uiso 1 1 d
H8C H 0.4492(16) 1.0924(13) 0.2426(11) 0.025(5) Uiso 1 1 d
C9 C 0.37312(16) 1.04712(13) 0.36810(11) 0.0216(4) Uani 1 1 d
H9A H 0.3097(17) 1.0576(13) 0.3225(12) 0.031(5) Uiso 1 1 d
H9B H 0.4097(16) 1.1122(14) 0.4030(11) 0.030(5) Uiso 1 1 d
H9C H 0.3380(15) 1.0014(13) 0.3988(10) 0.018(4) Uiso 1 1 d
C10 C 0.56625(16) 0.98729(13) 0.41038(10) 0.0215(4) Uani 1 1 d
H10A H 0.5404(15) 0.9387(13) 0.4409(10) 0.023(5) Uiso 1 1 d
H10B H 0.6028(15) 1.0536(14) 0.4453(11) 0.024(5) Uiso 1 1 d
H10C H 0.6287(15) 0.9633(12) 0.3919(10) 0.018(4) Uiso 1 1 d
C11 C 0.38015(15) 0.76004(12) 0.07300(9) 0.0195(3) Uani 1 1 d
C12 C 0.44870(16) 0.79764(13) -0.03625(10) 0.0250(4) Uani 1 1 d
C13 C 0.40716(17) 0.67947(13) -0.04806(10) 0.0263(4) Uani 1 1 d
C14 C 0.58254(18) 0.83280(16) 0.00141(12) 0.0318(4) Uani 1 1 d
H14A H 0.6215(17) 0.8086(14) -0.0390(12) 0.037(5) Uiso 1 1 d
H14B H 0.6137(17) 0.8002(14) 0.0515(12) 0.039(6) Uiso 1 1 d
H14C H 0.5979(19) 0.9116(18) 0.0165(13) 0.054(6) Uiso 1 1 d
C15 C 0.4035(2) 0.84772(15) -0.11091(11) 0.0285(4) Uani 1 1 d
H15A H 0.317(2) 0.8380(15) -0.1277(13) 0.048(6) Uiso 1 1 d
H15B H 0.4270(16) 0.8120(13) -0.1543(11) 0.027(5) Uiso 1 1 d
H15C H 0.4338(18) 0.9212(16) -0.0983(12) 0.042(6) Uiso 1 1 d
C16 C 0.28483(19) 0.63912(16) -0.11224(12) 0.0362(5) Uani 1 1 d
H16A H 0.2918(17) 0.6426(14) -0.1709(12) 0.039(5) Uiso 1 1 d
H16B H 0.2266(17) 0.6922(14) -0.1061(11) 0.033(5) Uiso 1 1 d
H16C H 0.2550(19) 0.5612(17) -0.1076(13) 0.051(6) Uiso 1 1 d
C17 C 0.4930(2) 0.61372(16) -0.06257(13) 0.0350(5) Uani 1 1 d
H17A H 0.5735(19) 0.6338(16) -0.0140(13) 0.047(6) Uiso 1 1 d
H17B H 0.5093(18) 0.6271(15) -0.1115(13) 0.042(6) Uiso 1 1 d
H17C H 0.4591(17) 0.5370(16) -0.0720(12) 0.038(5) Uiso 1 1 d
C18 C 0.17584(17) 0.80071(14) 0.68229(10) 0.0216(4) Uani 1 1 d
H18A H 0.1290(17) 0.7409(15) 0.6876(11) 0.032(5) Uiso 1 1 d
H18B H 0.1485(18) 0.8581(16) 0.7030(13) 0.046(6) Uiso 1 1 d
H18C H 0.2561(19) 0.8019(14) 0.7159(12) 0.036(5) Uiso 1 1 d
C19 C 0.16620(14) 0.80386(12) 0.59493(9) 0.0174(3) Uani 1 1 d
C20 C 0.12250(14) 0.87260(12) 0.54548(9) 0.0182(3) Uani 1 1 d
H20 H 0.0887(14) 0.9288(12) 0.5599(10) 0.016(4) Uiso 1 1 d
C21 C 0.13719(13) 0.84154(11) 0.46983(9) 0.0162(3) Uani 1 1 d
C22 C 0.10336(13) 0.88668(12) 0.39443(9) 0.0172(3) Uani 1 1 d
C23 C 0.09682(15) 0.99139(12) 0.39879(10) 0.0209(4) Uani 1 1 d
H23 H 0.1178(15) 1.0337(13) 0.4535(11) 0.022(4) Uiso 1 1 d
C24 C 0.06706(15) 1.03535(14) 0.32862(11) 0.0248(4) Uani 1 1 d
H24 H 0.0654(15) 1.1105(14) 0.3335(10) 0.027(5) Uiso 1 1 d
C25 C 0.04342(15) 0.97763(13) 0.25155(11) 0.0255(4) Uani 1 1 d
C26 C 0.04807(16) 0.87222(14) 0.24704(10) 0.0260(4) Uani 1 1 d
H26 H 0.0292(16) 0.8295(14) 0.1964(11) 0.030(5) Uiso 1 1 d
C27 C 0.07649(15) 0.82696(13) 0.31699(10) 0.0207(4) Uani 1 1 d
H27 H 0.0735(14) 0.7522(13) 0.3119(10) 0.021(4) Uiso 1 1 d
C28 C 0.01960(18) 1.02895(15) 0.17586(11) 0.0327(4) Uani 1 1 d
H28 H 0.0022(17) 1.1041(15) 0.1922(12) 0.040(6) Uiso 1 1 d
C29 C -0.0978(2) 0.9798(2) 0.11082(15) 0.0490(6) Uani 1 1 d
H29A H -0.115(2) 1.0212(18) 0.0611(16) 0.073(8) Uiso 1 1 d
H29B H -0.155(2) 1.007(2) 0.1404(16) 0.081(9) Uiso 1 1 d
H29C H -0.094(2) 0.901(2) 0.0952(14) 0.068(8) Uiso 1 1 d
C30 C 0.11985(19) 1.03038(16) 0.14079(13) 0.0320(4) Uani 1 1 d
H30A H 0.193(2) 1.0673(16) 0.1823(13) 0.047(6) Uiso 1 1 d
H30B H 0.1046(16) 1.0601(14) 0.0905(12) 0.034(5) Uiso 1 1 d
H30C H 0.1368(17) 0.9634(16) 0.1269(12) 0.038(6) Uiso 1 1 d
C31 C 0.11365(17) 0.42497(14) 0.58685(11) 0.0215(4) Uani 1 1 d
H31A H 0.1909(17) 0.4296(13) 0.6274(11) 0.025(5) Uiso 1 1 d
H31B H 0.0704(16) 0.3542(15) 0.5776(11) 0.030(5) Uiso 1 1 d
H31C H 0.0735(15) 0.4724(13) 0.6098(10) 0.024(5) Uiso 1 1 d
C32 C 0.12835(14) 0.44933(12) 0.50843(10) 0.0175(3) Uani 1 1 d
C33 C 0.09118(14) 0.38823(12) 0.43217(10) 0.0186(3) Uani 1 1 d
H33 H 0.0478(16) 0.3180(14) 0.4173(11) 0.033(5) Uiso 1 1 d
C34 C 0.12096(14) 0.45085(11) 0.37930(9) 0.0168(3) Uani 1 1 d
C35 C 0.09387(14) 0.42544(11) 0.28978(9) 0.0183(3) Uani 1 1 d
C36 C 0.03867(15) 0.48803(12) 0.23769(10) 0.0200(4) Uani 1 1 d
H36 H 0.0150(15) 0.5483(13) 0.2581(10) 0.024(5) Uiso 1 1 d
C37 C 0.01534(15) 0.46432(13) 0.15384(10) 0.0227(4) Uani 1 1 d
H37 H -0.0226(15) 0.5094(13) 0.1195(10) 0.021(4) Uiso 1 1 d
C38 C 0.04648(16) 0.37738(12) 0.11884(10) 0.0246(4) Uani 1 1 d
C39 C 0.09931(17) 0.31354(13) 0.17099(11) 0.0267(4) Uani 1 1 d
H39 H 0.1185(16) 0.2526(14) 0.1492(11) 0.027(5) Uiso 1 1 d
C40 C 0.12154(16) 0.33600(12) 0.25474(10) 0.0227(4) Uani 1 1 d
H40 H 0.1612(15) 0.2904(13) 0.2906(11) 0.024(5) Uiso 1 1 d
C41 C 0.02205(19) 0.35216(15) 0.02695(11) 0.0338(5) Uani 1 1 d
H41 H -0.0230(17) 0.4041(14) 0.0021(11) 0.036(5) Uiso 1 1 d
C42 C 0.1360(2) 0.3601(2) 0.00606(14) 0.0459(6) Uani 1 1 d
H42A H 0.184(2) 0.432(2) 0.0250(15) 0.066(8) Uiso 1 1 d
H42B H 0.1195(19) 0.3462(16) -0.0543(14) 0.055(7) Uiso 1 1 d
H42C H 0.1788(17) 0.3049(15) 0.0276(12) 0.035(5) Uiso 1 1 d
C43 C -0.0564(2) 0.24582(17) -0.00945(12) 0.0385(5) Uani 1 1 d
H43A H -0.0089(18) 0.1904(16) 0.0101(12) 0.044(6) Uiso 1 1 d
H43B H -0.0777(19) 0.2368(16) -0.0713(14) 0.051(6) Uiso 1 1 d
H43C H -0.130(2) 0.2329(16) 0.0056(13) 0.050(7) Uiso 1 1 d
C44 C 0.48674(18) 0.62122(15) 0.71132(10) 0.0251(4) Uani 1 1 d
H44A H 0.5629(19) 0.6068(15) 0.7393(12) 0.040(6) Uiso 1 1 d
H44B H 0.4323(18) 0.5618(16) 0.7121(12) 0.039(6) Uiso 1 1 d
H44C H 0.4703(16) 0.6800(15) 0.7409(11) 0.032(5) Uiso 1 1 d
C45 C 0.48213(15) 0.63879(11) 0.62703(9) 0.0195(3) Uani 1 1 d
C46 C 0.57084(16) 0.64984(12) 0.59341(10) 0.0210(4) Uani 1 1 d
H46 H 0.6494(17) 0.6457(13) 0.6176(11) 0.024(5) Uiso 1 1 d
C47 C 0.52007(14) 0.66820(11) 0.51365(9) 0.0178(3) Uani 1 1 d
C48 C 0.57784(14) 0.68830(12) 0.45224(10) 0.0187(3) Uani 1 1 d
C49 C 0.68714(15) 0.75382(12) 0.47556(10) 0.0216(4) Uani 1 1 d
H49 H 0.7238(15) 0.7878(12) 0.5313(11) 0.022(5) Uiso 1 1 d
C50 C 0.74158(16) 0.77426(13) 0.41826(11) 0.0229(4) Uani 1 1 d
H50 H 0.8158(15) 0.8168(12) 0.4330(10) 0.017(4) Uiso 1 1 d
C51 C 0.68926(15) 0.73073(12) 0.33560(10) 0.0227(4) Uani 1 1 d
C52 C 0.58034(15) 0.66437(13) 0.31279(10) 0.0228(4) Uani 1 1 d
H52 H 0.5440(15) 0.6342(13) 0.2580(11) 0.022(5) Uiso 1 1 d
C53 C 0.52613(15) 0.64215(12) 0.37001(10) 0.0211(4) Uani 1 1 d
H53 H 0.4514(15) 0.5957(12) 0.3534(10) 0.018(4) Uiso 1 1 d
C54 C 0.75134(18) 0.75816(14) 0.27511(11) 0.0288(4) Uani 1 1 d
H54 H 0.8315(17) 0.7657(13) 0.3031(11) 0.029(5) Uiso 1 1 d
C55 C 0.7215(3) 0.67422(18) 0.19994(14) 0.0454(6) Uani 1 1 d
H55A H 0.635(2) 0.6672(19) 0.1632(15) 0.072(8) Uiso 1 1 d
H55B H 0.7390(19) 0.6065(18) 0.2166(13) 0.054(7) Uiso 1 1 d
H55C H 0.768(2) 0.6955(16) 0.1671(14) 0.052(6) Uiso 1 1 d
C56 C 0.7270(2) 0.86083(17) 0.24974(15) 0.0400(5) Uani 1 1 d
H56A H 0.643(2) 0.8581(15) 0.2210(13) 0.043(6) Uiso 1 1 d
H56B H 0.769(2) 0.8807(16) 0.2136(14) 0.052(6) Uiso 1 1 d
H56C H 0.752(2) 0.9173(19) 0.2985(16) 0.071(8) Uiso 1 1 d
B1 B 0.25360(17) 0.63588(13) 0.57012(11) 0.0180(4) Uani 1 1 d
H1 H 0.2498(13) 0.6206(11) 0.6294(9) 0.011(4) Uiso 1 1 d

loop_
_atom_site_aniso_label
_atom_site_aniso_U_11
_atom_site_aniso_U_22
_atom_site_aniso_U_33
_atom_site_aniso_U_23
_atom_site_aniso_U_13
_atom_site_aniso_U_12
Ni1 0.01837(12) 0.01427(11) 0.01313(10) 0.00071(7) 0.00687(8) 0.00028(8)
O1 0.0201(6) 0.0168(5) 0.0139(5) 0.0015(4) 0.0077(5) 0.0013(4)
O2 0.0240(6) 0.0167(6) 0.0161(5) 0.0016(4) 0.0084(5) -0.0021(5)
O3 0.0573(9) 0.0204(6) 0.0266(7) 0.0046(5) 0.0206(6) 0.0091(6)
O4 0.0691(10) 0.0201(6) 0.0383(8) 0.0082(6) 0.0327(7) 0.0090(6)
N1 0.0362(9) 0.0176(7) 0.0180(7) 0.0014(5) 0.0124(6) 0.0007(6)
N2 0.0415(10) 0.0201(7) 0.0210(7) 0.0031(6) 0.0178(7) 0.0036(6)
N3 0.0175(7) 0.0163(6) 0.0132(6) 0.0019(5) 0.0060(5) 0.0000(5)
N4 0.0200(7) 0.0169(7) 0.0136(6) 0.0021(5) 0.0080(6) 0.0003(5)
N5 0.0204(7) 0.0180(7) 0.0136(6) 0.0021(5) 0.0071(6) 0.0019(6)
N6 0.0211(7) 0.0172(7) 0.0150(6) 0.0042(5) 0.0084(6) 0.0019(6)
N7 0.0206(8) 0.0155(6) 0.0147(6) 0.0015(5) 0.0075(6) 0.0007(5)
N8 0.0218(7) 0.0164(6) 0.0134(6) 0.0026(5) 0.0070(6) 0.0027(5)
C1 0.0135(8) 0.0183(8) 0.0155(8) 0.0020(6) 0.0054(6) 0.0043(6)
C2 0.0153(8) 0.0155(8) 0.0177(8) 0.0018(6) 0.0051(6) 0.0023(6)
C3 0.0183(9) 0.0164(8) 0.0174(8) 0.0028(6) 0.0076(7) 0.0005(7)
C4 0.0206(9) 0.0193(8) 0.0138(7) 0.0013(6) 0.0061(7) 0.0019(7)
C5 0.0211(9) 0.0180(8) 0.0156(8) -0.0008(6) 0.0057(7) -0.0002(7)
C6 0.0158(8) 0.0173(8) 0.0169(8) 0.0023(6) 0.0054(7) 0.0012(6)
C7 0.0192(9) 0.0147(8) 0.0164(8) -0.0003(6) 0.0076(7) 0.0003(6)
C8 0.0298(10) 0.0169(8) 0.0225(9) -0.0004(7) 0.0117(8) -0.0024(8)
C9 0.0250(10) 0.0179(9) 0.0223(9) 0.0000(7) 0.0098(8) 0.0034(7)
C10 0.0204(9) 0.0201(9) 0.0211(9) -0.0015(7) 0.0071(7) -0.0012(7)
C11 0.0228(9) 0.0189(8) 0.0153(8) 0.0009(6) 0.0065(7) -0.0001(7)
C12 0.0342(11) 0.0235(9) 0.0195(8) 0.0021(7) 0.0138(8) 0.0028(8)
C13 0.0388(11) 0.0247(9) 0.0185(8) 0.0019(7) 0.0155(8) 0.0035(8)
C14 0.0314(11) 0.0343(11) 0.0304(10) 0.0052(9) 0.0135(9) 0.0009(9)
C15 0.0396(12) 0.0294(10) 0.0193(9) 0.0059(8) 0.0133(9) 0.0066(9)
C16 0.0423(13) 0.0329(11) 0.0269(10) -0.0048(8) 0.0110(9) -0.0051(9)
C17 0.0565(15) 0.0299(11) 0.0286(10) 0.0056(8) 0.0267(11) 0.0114(10)
C18 0.0224(10) 0.0255(9) 0.0160(8) -0.0002(7) 0.0077(7) 0.0022(8)
C19 0.0137(8) 0.0194(8) 0.0166(8) -0.0019(6) 0.0056(6) -0.0017(6)
C20 0.0166(8) 0.0187(8) 0.0183(8) -0.0015(6) 0.0069(7) 0.0016(7)
C21 0.0133(8) 0.0153(8) 0.0176(8) -0.0006(6) 0.0047(6) -0.0011(6)
C22 0.0124(8) 0.0223(8) 0.0182(8) 0.0035(6) 0.0068(6) 0.0034(6)
C23 0.0189(9) 0.0225(9) 0.0228(9) 0.0027(7) 0.0091(7) 0.0046(7)
C24 0.0233(10) 0.0255(9) 0.0309(10) 0.0095(7) 0.0127(8) 0.0090(7)
C25 0.0198(9) 0.0336(10) 0.0279(9) 0.0122(8) 0.0105(8) 0.0084(8)
C26 0.0258(10) 0.0345(10) 0.0175(8) 0.0017(7) 0.0082(7) 0.0046(8)
C27 0.0180(9) 0.0234(9) 0.0206(8) 0.0023(7) 0.0069(7) 0.0037(7)
C28 0.0357(12) 0.0395(11) 0.0278(10) 0.0137(8) 0.0127(9) 0.0107(9)
C29 0.0419(14) 0.0652(17) 0.0366(12) 0.0264(12) 0.0046(11) 0.0027(12)
C30 0.0409(13) 0.0329(11) 0.0286(10) 0.0116(9) 0.0175(10) 0.0084(10)
C31 0.0230(10) 0.0215(9) 0.0227(9) 0.0075(7) 0.0101(8) 0.0044(8)
C32 0.0150(8) 0.0171(8) 0.0222(8) 0.0067(6) 0.0073(7) 0.0039(6)
C33 0.0157(8) 0.0153(8) 0.0231(8) 0.0037(6) 0.0045(7) 0.0011(7)
C34 0.0146(8) 0.0146(8) 0.0199(8) 0.0012(6) 0.0045(7) 0.0019(6)
C35 0.0164(8) 0.0159(8) 0.0195(8) -0.0003(6) 0.0058(7) -0.0037(6)
C36 0.0209(9) 0.0168(8) 0.0211(8) 0.0002(6) 0.0073(7) 0.0013(7)
C37 0.0249(10) 0.0211(9) 0.0215(9) 0.0050(7) 0.0064(7) 0.0038(7)
C38 0.0310(10) 0.0221(9) 0.0190(8) 0.0021(7) 0.0075(7) 0.0027(7)
C39 0.0352(11) 0.0195(9) 0.0239(9) -0.0018(7) 0.0085(8) 0.0073(8)
C40 0.0252(10) 0.0184(8) 0.0214(9) 0.0021(7) 0.0044(7) 0.0027(7)
C41 0.0520(13) 0.0300(10) 0.0204(9) 0.0041(8) 0.0101(9) 0.0150(9)
C42 0.0605(16) 0.0502(14) 0.0335(12) 0.0061(11) 0.0259(11) 0.0091(13)
C43 0.0440(14) 0.0430(12) 0.0212(10) -0.0053(9) 0.0028(9) 0.0107(10)
C44 0.0306(11) 0.0257(10) 0.0187(9) 0.0051(7) 0.0065(8) 0.0067(8)
C45 0.0231(9) 0.0144(8) 0.0184(8) 0.0008(6) 0.0044(7) 0.0024(7)
C46 0.0207(9) 0.0206(8) 0.0206(8) 0.0026(7) 0.0044(7) 0.0057(7)
C47 0.0193(9) 0.0132(7) 0.0201(8) 0.0007(6) 0.0063(7) 0.0027(6)
C48 0.0210(9) 0.0165(8) 0.0217(8) 0.0036(6) 0.0092(7) 0.0078(7)
C49 0.0216(9) 0.0203(8) 0.0221(9) -0.0014(7) 0.0077(7) 0.0042(7)
C50 0.0205(9) 0.0208(9) 0.0284(9) 0.0013(7) 0.0107(8) 0.0034(7)
C51 0.0255(10) 0.0221(9) 0.0264(9) 0.0063(7) 0.0135(8) 0.0109(7)
C52 0.0235(9) 0.0260(9) 0.0196(9) 0.0017(7) 0.0067(7) 0.0090(7)
C53 0.0190(9) 0.0203(8) 0.0239(9) 0.0013(7) 0.0073(7) 0.0044(7)
C54 0.0246(10) 0.0383(11) 0.0276(10) 0.0067(8) 0.0128(8) 0.0081(8)
C55 0.0663(18) 0.0467(14) 0.0374(12) 0.0066(10) 0.0368(13) 0.0130(12)
C56 0.0454(14) 0.0391(12) 0.0484(13) 0.0185(10) 0.0298(12) 0.0081(10)
B1 0.0206(10) 0.0169(9) 0.0161(9) 0.0024(7) 0.0071(8) 0.0004(7)

loop_
_atom_type_symbol
_atom_type_description
_atom_type_scat_dispersion_real
_atom_type_scat_dispersion_imag
_atom_type_scat_source
C C 0.0033 0.0016 'International Tables Vol C Tables 4.2.6.8 and 6.1.1.4'
H H 0.0000 0.0000 'International Tables Vol C Tables 4.2.6.8 and 6.1.1.4'
B B 0.0013 0.0007 'International Tables Vol C Tables 4.2.6.8 and 6.1.1.4'
N N 0.0061 0.0033 'International Tables Vol C Tables 4.2.6.8 and 6.1.1.4'
O O 0.0106 0.0060 'International Tables Vol C Tables 4.2.6.8 and 6.1.1.4'
Ni Ni 0.3393 1.1124 'International Tables Vol C Tables 4.2.6.8 and 6.1.1.4'

loop_
_geom_angle_atom_site_label_1
_geom_angle_atom_site_label_2
_geom_angle_atom_site_label_3
_geom_angle
O2 Ni1 N7 125.26(5)
O2 Ni1 N3 138.89(5)
N7 Ni1 N3 95.50(5)
O2 Ni1 O1 80.78(4)
N7 Ni1 O1 94.98(5)
N3 Ni1 O1 91.55(5)
O2 Ni1 N5 98.14(5)
N7 Ni1 N5 88.18(5)
N3 Ni1 N5 87.23(5)
O1 Ni1 N5 176.71(5)
C1 O1 Ni1 112.87(9)
C6 O2 Ni1 114.35(9)
O3 N1 C11 126.35(14)
O3 N1 C12 121.64(13)
C11 N1 C12 111.81(13)
O4 N2 C11 126.42(14)
O4 N2 C13 121.06(13)
C11 N2 C13 112.36(13)
C21 N3 N4 107.18(12)
C21 N3 Ni1 135.81(11)
N4 N3 Ni1 115.90(9)
C19 N4 N3 109.95(12)
C19 N4 B1 131.20(13)
N3 N4 B1 118.71(12)
C34 N5 N6 106.39(12)
C34 N5 Ni1 139.44(11)
N6 N5 Ni1 113.81(9)
C32 N6 N5 110.13(12)
C32 N6 B1 128.73(13)
N5 N6 B1 120.51(12)
C47 N7 N8 107.03(12)
C47 N7 Ni1 136.14(11)
N8 N7 Ni1 116.77(10)
C45 N8 N7 109.67(13)
C45 N8 B1 131.31(13)
N7 N8 B1 118.80(12)
O1 C1 C2 124.62(13)
O1 C1 C6 115.70(13)
C2 C1 C6 119.66(13)
C3 C2 C1 116.56(13)
C3 C2 C7 123.00(14)
C1 C2 C7 120.42(13)
C2 C3 C4 123.73(14)
C5 C4 C3 120.73(14)
C5 C4 C11 121.27(14)
C3 C4 C11 117.77(14)
C4 C5 C6 118.42(14)
O2 C6 C5 122.99(13)
O2 C6 C1 116.19(13)
C5 C6 C1 120.76(14)
C8 C7 C2 111.27(13)
C8 C7 C9 108.21(13)
C2 C7 C9 110.11(13)
C8 C7 C10 108.08(14)
C2 C7 C10 109.54(13)
C9 C7 C10 109.58(13)
N1 C11 N2 107.65(13)
N1 C11 C4 126.35(14)
N2 C11 C4 125.92(14)
N1 C12 C15 109.60(15)
N1 C12 C14 106.41(14)
C15 C12 C14 109.78(16)
N1 C12 C13 100.60(13)
C15 C12 C13 115.99(15)
C14 C12 C13 113.61(15)
N2 C13 C17 109.50(15)
N2 C13 C16 105.96(15)
C17 C13 C16 110.21(15)
N2 C13 C12 100.40(12)
C17 C13 C12 115.98(16)
C16 C13 C12 113.80(15)
N4 C19 C20 107.41(13)
N4 C19 C18 122.74(14)
C20 C19 C18 129.84(15)
C19 C20 C21 106.28(14)
N3 C21 C20 109.17(14)
N3 C21 C22 121.83(13)
C20 C21 C22 128.99(14)
C23 C22 C27 117.93(15)
C23 C22 C21 120.35(14)
C27 C22 C21 121.71(14)
C24 C23 C22 121.06(15)
C23 C24 C25 121.59(16)
C24 C25 C26 117.36(16)
C24 C25 C28 120.77(16)
C26 C25 C28 121.80(16)
C27 C26 C25 121.55(16)
C26 C27 C22 120.47(16)
C30 C28 C25 110.94(16)
C30 C28 C29 111.12(18)
C25 C28 C29 112.74(17)
N6 C32 C33 107.48(14)
N6 C32 C31 122.76(14)
C33 C32 C31 129.71(15)
C32 C33 C34 106.33(14)
N5 C34 C33 109.64(14)
N5 C34 C35 121.85(13)
C33 C34 C35 128.44(14)
C36 C35 C40 117.94(15)
C36 C35 C34 121.46(14)
C40 C35 C34 120.59(14)
C37 C36 C35 120.97(15)
C36 C37 C38 121.35(16)
C39 C38 C37 117.53(15)
C39 C38 C41 121.19(15)
C37 C38 C41 121.28(15)
C40 C39 C38 121.44(16)
C39 C40 C35 120.70(16)
C38 C41 C42 111.35(17)
C38 C41 C43 111.52(16)
C42 C41 C43 110.97(17)
N8 C45 C46 107.90(14)
N8 C45 C44 122.66(15)
C46 C45 C44 129.41(16)
C45 C46 C47 106.26(16)
N7 C47 C46 109.14(14)
N7 C47 C48 122.55(14)
C46 C47 C48 128.29(15)
C49 C48 C53 118.33(15)
C49 C48 C47 120.11(14)
C53 C48 C47 121.56(15)
C50 C49 C48 120.62(16)
C49 C50 C51 121.51(16)
C52 C51 C50 117.57(16)
C52 C51 C54 123.16(16)
C50 C51 C54 119.26(16)
C53 C52 C51 121.27(16)
C52 C53 C48 120.65(16)
C51 C54 C56 110.26(16)
C51 C54 C55 113.89(17)
C56 C54 C55 110.62(18)
N8 B1 N4 109.43(13)
N8 B1 N6 107.42(13)
N4 B1 N6 108.60(13)

loop_
_geom_bond_atom_site_label_1
_geom_bond_atom_site_label_2
_geom_bond_distance
Ni1 O2 1.9566(11)
Ni1 N7 2.0123(13)
Ni1 N3 2.0194(13)
Ni1 O1 2.0460(11)
Ni1 N5 2.0776(13)
O1 C1 1.2650(18)
O2 C6 1.2954(18)
O3 N1 1.2821(17)
O4 N2 1.2855(17)
N1 C11 1.353(2)
N1 C12 1.505(2)
N2 C11 1.355(2)
N2 C13 1.508(2)
N3 C21 1.3414(19)
N3 N4 1.3666(17)
N4 C19 1.3573(19)
N4 B1 1.548(2)
N5 C34 1.3466(19)
N5 N6 1.3758(17)
N6 C32 1.3577(19)
N6 B1 1.550(2)
N7 C47 1.343(2)
N7 N8 1.3707(17)
N8 C45 1.356(2)
N8 B1 1.547(2)
C1 C2 1.451(2)
C1 C6 1.474(2)
C2 C3 1.366(2)
C2 C7 1.530(2)
C3 C4 1.446(2)
C4 C5 1.384(2)
C4 C11 1.448(2)
C5 C6 1.406(2)
C7 C8 1.530(2)
C7 C9 1.537(2)
C7 C10 1.540(2)
C12 C15 1.520(2)
C12 C14 1.536(3)
C12 C13 1.544(2)
C13 C17 1.510(3)
C13 C16 1.540(3)
C18 C19 1.494(2)
C19 C20 1.380(2)
C20 C21 1.402(2)
C21 C22 1.476(2)
C22 C23 1.396(2)
C22 C27 1.398(2)
C23 C24 1.387(2)
C24 C25 1.388(2)
C25 C26 1.400(2)
C25 C28 1.523(2)
C26 C27 1.393(2)
C28 C30 1.517(3)
C28 C29 1.525(3)
C31 C32 1.494(2)
C32 C33 1.378(2)
C33 C34 1.400(2)
C34 C35 1.477(2)
C35 C36 1.390(2)
C35 C40 1.399(2)
C36 C37 1.387(2)
C37 C38 1.393(2)
C38 C39 1.393(2)
C38 C41 1.521(2)
C39 C40 1.386(2)
C41 C42 1.527(3)
C41 C43 1.527(3)
C44 C45 1.497(2)
C45 C46 1.371(2)
C46 C47 1.405(2)
C47 C48 1.473(2)
C48 C49 1.393(2)
C48 C53 1.398(2)
C49 C50 1.383(2)
C50 C51 1.397(2)
C51 C52 1.395(2)
C51 C54 1.516(2)
C52 C53 1.385(2)
C54 C56 1.521(3)
C54 C55 1.527(3)
